data_7205934
loop_
_publ_author_name
'Liu, Ying-Ying'
'Wang, Zhi-Hui'
'Yang, Jin'
'Liu, Bo'
'Liu, Yun-Yu'
'Ma, Jian-Fang'

_publ_section_title
;
 A series of coordination polymers based on reduced Schiff base
 multidentate anions and bis(imidazole) ligands: syntheses, structures
 and photoluminescence
;
_journal_issue 11
_journal_name_full CrystEngComm
_journal_page_first 3811
_journal_paper_doi 10.1039/c1ce05019b
_journal_volume 13
_journal_year 2011
_chemical_formula_sum 'C25 H27.5 Co N5 O5.25'
_chemical_formula_weight 540.95
_chemical_name_systematic
;
?
;
_space_group_IT_number 14
_symmetry_cell_setting monoclinic
_symmetry_space_group_name_Hall '-P 2yn'
_symmetry_space_group_name_H-M 'P 1 21/n 1'
_atom_sites_solution_hydrogens geom
_atom_sites_solution_primary direct
_atom_sites_solution_secondary difmap
_audit_creation_method SHELXL-97
_cell_angle_alpha 90.00
_cell_angle_beta 98.889(15)
_cell_angle_gamma 90.00
_cell_formula_units_Z 4
_cell_length_a 10.3110(15)
_cell_length_b 14.363(2)
_cell_length_c 17.633(3)
_cell_measurement_temperature 293(2)
_cell_volume 2580.0(7)
_computing_cell_refinement CrysAlis
_computing_data_collection 'CrysAlis (Oxford Diffraction, 2006)'
_computing_data_reduction CrysAlis
_computing_structure_refinement 'SHELXL-97 (Sheldrick, 1997)'
_computing_structure_solution 'SHELXS-97 (Sheldrick, 1997)'
_diffrn_ambient_temperature 293(2)
_diffrn_detector_area_resol_mean 10.0
_diffrn_measured_fraction_theta_full 0.990
_diffrn_measured_fraction_theta_max 0.982
_diffrn_measurement_device_type 'Oxford Diffraction Gemini R Ultra'
_diffrn_measurement_method '\w scan'
_diffrn_radiation_monochromator graphite
_diffrn_radiation_source 'fine-focus sealed tube'
_diffrn_radiation_type MoK\a
_diffrn_radiation_wavelength 0.71073
_diffrn_reflns_av_R_equivalents 0.0674
_diffrn_reflns_av_sigmaI/netI 0.0673
_diffrn_reflns_limit_h_max 12
_diffrn_reflns_limit_h_min -12
_diffrn_reflns_limit_k_max 17
_diffrn_reflns_limit_k_min -17
_diffrn_reflns_limit_l_max 21
_diffrn_reflns_limit_l_min -22
_diffrn_reflns_number 16114
_diffrn_reflns_theta_full 25.00
_diffrn_reflns_theta_max 26.45
_diffrn_reflns_theta_min 4.24
_exptl_absorpt_coefficient_mu 0.711
_exptl_absorpt_correction_T_max 0.83
_exptl_absorpt_correction_T_min 0.78
_exptl_absorpt_correction_type multi-scan
_exptl_absorpt_process_details
;
CrysAlis (Oxford Diffraction, 2006)
;
_exptl_crystal_colour purple
_exptl_crystal_density_diffrn 1.393
_exptl_crystal_density_method 'not measured'
_exptl_crystal_description block
_exptl_crystal_F_000 1126
_exptl_crystal_size_max 0.34
_exptl_crystal_size_mid 0.32
_exptl_crystal_size_min 0.25
_refine_diff_density_max 0.398
_refine_diff_density_min -0.410
_refine_diff_density_rms 0.057
_refine_ls_extinction_method none
_refine_ls_goodness_of_fit_ref 1.017
_refine_ls_hydrogen_treatment mixed
_refine_ls_matrix_type full
_refine_ls_number_parameters 332
_refine_ls_number_reflns 5210
_refine_ls_number_restraints 7
_refine_ls_restrained_S_all 1.023
_refine_ls_R_factor_all 0.1042
_refine_ls_R_factor_gt 0.0586
_refine_ls_shift/su_max 0.001
_refine_ls_shift/su_mean 0.000
_refine_ls_structure_factor_coef Fsqd
_refine_ls_weighting_details 'calc w=1/[\s^2^(Fo^2^)+(0.0636P)^2^+1.1327P] where P=(Fo^2^+2Fc^2^)/3'
_refine_ls_weighting_scheme calc
_refine_ls_wR_factor_gt 0.1279
_refine_ls_wR_factor_ref 0.1427
_reflns_number_gt 3276
_reflns_number_total 5210
_reflns_threshold_expression >2sigma(I)
_cod_data_source_file c1ce05019b.txt
_cod_data_source_block 5
_cod_depositor_comments
;
The following automatic conversions were performed:
'_symmetry_cell_setting' value 'Monoclinic' changed to 'monoclinic'
according to '/home/saulius/struct/CIF-dictionaries/cif_core.dic'
dictionary named 'cif_core.dic' version 2.4.1 from 2010-06-29.

Automatic conversion script
Id: cif_fix_enum 1555 2011-01-17 13:19:09Z saulius 
;
_cod_original_cell_volume 2579.9(7)
_cod_original_sg_symbol_Hall '-P 2yn '
_cod_original_sg_symbol_H-M 'P 21/n '
_cod_original_formula_sum 'C25 H27.50 Co N5 O5.25'
_cod_database_code 7205934

loop_
_symmetry_equiv_pos_as_xyz
'x, y, z'
'-x+1/2, y+1/2, -z+1/2'
'-x, -y, -z'
'x-1/2, -y-1/2, z-1/2'

loop_
_atom_site_label
_atom_site_type_symbol
_atom_site_fract_x
_atom_site_fract_y
_atom_site_fract_z
_atom_site_U_iso_or_equiv
_atom_site_adp_type
_atom_site_occupancy
_atom_site_symmetry_multiplicity
_atom_site_calc_flag
_atom_site_refinement_flags
_atom_site_disorder_assembly
_atom_site_disorder_group
Co1 Co 0.58555(4) 0.26467(3) 0.71721(3) 0.04606(18) Uani 1 1 d . . .
C1 C 0.8741(4) 0.2763(3) 0.7211(2) 0.0567(9) Uani 1 1 d . . .
H16 H 0.8843 0.2174 0.7432 0.068 Uiso 1 1 calc R . .
C2 C 0.7898(4) 0.3996(3) 0.6689(3) 0.0623(11) Uani 1 1 d . . .
H17 H 0.7286 0.4437 0.6477 0.075 Uiso 1 1 calc R . .
C3 C 0.9208(4) 0.4089(3) 0.6754(3) 0.0670(11) Uani 1 1 d . . .
H18 H 0.9663 0.4595 0.6597 0.080 Uiso 1 1 calc R . .
C4 C 1.1122(4) 0.3052(4) 0.7259(2) 0.0718(12) Uani 1 1 d . . .
H19A H 1.1283 0.2728 0.7747 0.086 Uiso 1 1 calc R . .
H19B H 1.1644 0.3617 0.7308 0.086 Uiso 1 1 calc R . .
C5 C 1.1558(4) 0.2445(3) 0.6649(2) 0.0739(13) Uani 1 1 d . . .
H20A H 1.1064 0.1868 0.6619 0.089 Uiso 1 1 calc R . .
H20B H 1.2478 0.2291 0.6801 0.089 Uiso 1 1 calc R . .
C6 C 1.1382(4) 0.2892(3) 0.5855(2) 0.0672(11) Uani 1 1 d . . .
H21A H 1.0454 0.2949 0.5655 0.081 Uiso 1 1 calc R . .
H21B H 1.1764 0.3511 0.5888 0.081 Uiso 1 1 calc R . .
C7 C 1.2052(5) 0.2290(4) 0.5320(2) 0.0783(13) Uani 1 1 d . . .
H22A H 1.2980 0.2243 0.5522 0.094 Uiso 1 1 calc R . .
H22B H 1.1684 0.1668 0.5304 0.094 Uiso 1 1 calc R . .
C8 C 1.1296(4) 0.2260(3) 0.3902(2) 0.0563(9) Uani 1 1 d . . .
H24 H 1.0870 0.1688 0.3892 0.068 Uiso 1 1 calc R . .
C9 C 1.2079(5) 0.3520(3) 0.3554(3) 0.0767(13) Uani 1 1 d . . .
H25 H 1.2305 0.4004 0.3249 0.092 Uiso 1 1 calc R . .
C10 C 1.2413(5) 0.3473(3) 0.4321(3) 0.0840(14) Uani 1 1 d . . .
H23 H 1.2896 0.3908 0.4638 0.101 Uiso 1 1 calc R . .
C11 C 0.4504(3) 0.4102(2) 0.6614(2) 0.0521(9) Uani 1 1 d . . .
C12 C 0.3746(3) 0.4990(2) 0.6479(2) 0.0467(8) Uani 1 1 d . . .
C13 C 0.3860(3) 0.5519(2) 0.5841(2) 0.0489(9) Uani 1 1 d . . .
H14 H 0.4405 0.5315 0.5502 0.059 Uiso 1 1 calc R . .
C14 C 0.3171(4) 0.6361(2) 0.5691(2) 0.0509(9) Uani 1 1 d . . .
C15 C 0.2310(4) 0.6612(3) 0.6196(2) 0.0582(10) Uani 1 1 d . . .
H10 H 0.1812 0.7151 0.6105 0.070 Uiso 1 1 calc R . .
C16 C 0.2189(4) 0.6072(3) 0.6827(2) 0.0609(10) Uani 1 1 d . . .
H11 H 0.1597 0.6248 0.7148 0.073 Uiso 1 1 calc R . .
C17 C 0.2925(4) 0.5276(2) 0.6994(2) 0.0556(9) Uani 1 1 d . . .
H12 H 0.2876 0.4938 0.7438 0.067 Uiso 1 1 calc R . .
C18 C 0.2821(5) 0.7804(3) 0.4924(2) 0.0662(11) Uani 1 1 d . . .
H8A H 0.1910 0.7801 0.5003 0.079 Uiso 1 1 calc R . .
H8B H 0.2835 0.7959 0.4390 0.079 Uiso 1 1 calc R . .
C19 C 0.3541(4) 0.8564(2) 0.5422(2) 0.0513(9) Uani 1 1 d . . .
C20 C 0.4870(4) 0.8585(3) 0.5599(3) 0.0677(11) Uani 1 1 d . . .
H6 H 0.5354 0.8087 0.5455 0.081 Uiso 1 1 calc R . .
C21 C 0.5523(4) 0.9326(3) 0.5986(3) 0.0644(11) Uani 1 1 d . . .
H7 H 0.6435 0.9319 0.6095 0.077 Uiso 1 1 calc R . .
C22 C 0.4843(3) 1.0070(2) 0.62109(19) 0.0443(8) Uani 1 1 d . . .
C23 C 0.3496(4) 1.0039(2) 0.6072(2) 0.0575(10) Uani 1 1 d . . .
H3 H 0.3012 1.0523 0.6241 0.069 Uiso 1 1 calc R . .
C24 C 0.2850(4) 0.9293(3) 0.5681(2) 0.0630(11) Uani 1 1 d . . .
H4 H 0.1937 0.9283 0.5592 0.076 Uiso 1 1 calc R . .
C25 C 0.5531(4) 1.0914(2) 0.6577(2) 0.0502(9) Uani 1 1 d . . .
N1 N 0.7601(3) 0.31548(19) 0.69815(17) 0.0500(7) Uani 1 1 d . . .
N2 N 0.9733(3) 0.3302(2) 0.70909(17) 0.0542(8) Uani 1 1 d . . .
N3 N 1.1903(3) 0.2662(2) 0.45394(18) 0.0609(8) Uani 1 1 d . . .
N4 N 1.1370(3) 0.2764(2) 0.32891(18) 0.0528(8) Uani 1 1 d . . .
O1 O 0.4745(3) 0.37786(17) 0.73000(16) 0.0616(7) Uani 1 1 d . . .
O2 O 0.4890(3) 0.36862(18) 0.60672(16) 0.0642(7) Uani 1 1 d . . .
O3 O 0.6728(3) 1.09439(18) 0.67625(16) 0.0666(7) Uani 1 1 d . . .
O4 O 0.4794(2) 1.16136(16) 0.66741(15) 0.0600(7) Uani 1 1 d . . .
O1W O 0.9188(4) 1.0145(3) 0.6434(2) 0.1170(13) Uani 1 1 d D . .
H1A H 0.9584 1.0414 0.6870 0.176 Uiso 1 1 d RD . .
H1B H 0.8316 1.0242 0.6463 0.176 Uiso 1 1 d RD . .
O2W O 1.0229(13) 1.0661(10) 0.5059(7) 0.105(4) Uiso 0.25 1 d PD . .
H2A H 1.0551 1.0223 0.4722 0.158 Uiso 0.25 1 d PRD . .
H2B H 1.0185 1.0368 0.5544 0.158 Uiso 0.25 1 d PRD . .
N5 N 0.3344(4) 0.6880(2) 0.5065(2) 0.0672(10) Uani 1 1 d . . .
H5N H 0.384(4) 0.674(3) 0.481(3) 0.081 Uiso 1 1 d . . .

loop_
_atom_site_aniso_label
_atom_site_aniso_U_11
_atom_site_aniso_U_22
_atom_site_aniso_U_33
_atom_site_aniso_U_23
_atom_site_aniso_U_13
_atom_site_aniso_U_12
Co1 0.0548(3) 0.0360(3) 0.0475(3) -0.0003(2) 0.0082(2) -0.0024(2)
C1 0.057(2) 0.050(2) 0.063(2) 0.008(2) 0.0097(19) -0.0051(19)
C2 0.061(2) 0.044(2) 0.082(3) 0.004(2) 0.010(2) -0.0052(18)
C3 0.070(3) 0.050(2) 0.082(3) 0.002(2) 0.015(2) -0.016(2)
C4 0.060(2) 0.095(3) 0.060(3) -0.003(3) 0.008(2) -0.008(2)
C5 0.061(2) 0.104(4) 0.057(3) 0.009(3) 0.009(2) 0.015(2)
C6 0.059(2) 0.083(3) 0.059(3) 0.002(2) 0.0075(19) 0.011(2)
C7 0.092(3) 0.091(3) 0.052(2) 0.011(2) 0.011(2) 0.033(3)
C8 0.061(2) 0.051(2) 0.056(2) -0.005(2) 0.0084(19) 0.0066(18)
C9 0.119(4) 0.050(2) 0.059(3) -0.008(2) 0.011(3) -0.012(2)
C10 0.125(4) 0.066(3) 0.059(3) -0.018(2) 0.008(3) -0.019(3)
C11 0.053(2) 0.0388(19) 0.067(3) -0.005(2) 0.0169(19) -0.0057(16)
C12 0.050(2) 0.0348(18) 0.057(2) -0.0084(18) 0.0145(17) -0.0032(15)
C13 0.060(2) 0.0370(18) 0.054(2) -0.0107(18) 0.0209(17) -0.0038(16)
C14 0.069(2) 0.0361(18) 0.048(2) -0.0073(18) 0.0104(18) -0.0067(17)
C15 0.069(2) 0.039(2) 0.069(3) 0.000(2) 0.019(2) 0.0098(18)
C16 0.067(2) 0.051(2) 0.070(3) -0.006(2) 0.030(2) 0.0045(19)
C17 0.071(2) 0.043(2) 0.057(2) -0.0012(19) 0.0226(19) -0.0005(18)
C18 0.103(3) 0.044(2) 0.048(2) -0.004(2) 0.002(2) -0.009(2)
C19 0.078(3) 0.0316(18) 0.045(2) 0.0045(17) 0.0134(18) 0.0000(17)
C20 0.078(3) 0.042(2) 0.087(3) -0.016(2) 0.026(2) 0.007(2)
C21 0.061(2) 0.048(2) 0.085(3) -0.010(2) 0.014(2) 0.0045(19)
C22 0.057(2) 0.0370(18) 0.0404(19) 0.0027(16) 0.0108(16) -0.0020(15)
C23 0.067(3) 0.0396(19) 0.066(3) -0.0103(19) 0.0129(19) 0.0053(17)
C24 0.063(2) 0.046(2) 0.076(3) -0.003(2) -0.002(2) 0.0006(18)
C25 0.072(3) 0.0382(19) 0.042(2) 0.0030(17) 0.0154(19) -0.0043(18)
N1 0.0620(18) 0.0359(16) 0.0532(18) 0.0014(15) 0.0121(14) -0.0023(14)
N2 0.0531(18) 0.0564(19) 0.0537(19) -0.0044(16) 0.0108(14) -0.0074(15)
N3 0.072(2) 0.063(2) 0.0469(19) -0.0012(18) 0.0074(16) 0.0136(18)
N4 0.0705(19) 0.0397(17) 0.0479(18) -0.0014(16) 0.0077(15) 0.0042(14)
O1 0.0793(18) 0.0429(14) 0.0649(18) 0.0009(14) 0.0183(14) 0.0083(13)
O2 0.0742(17) 0.0505(15) 0.0716(18) -0.0135(14) 0.0236(14) 0.0113(13)
O3 0.0629(17) 0.0598(17) 0.0760(19) -0.0067(15) 0.0073(14) -0.0129(13)
O4 0.0707(16) 0.0379(13) 0.0699(18) -0.0090(13) 0.0062(13) -0.0034(12)
O1W 0.103(3) 0.121(3) 0.126(3) 0.022(3) 0.011(2) 0.005(2)
N5 0.114(3) 0.0376(18) 0.056(2) -0.0035(17) 0.0302(19) -0.0018(19)

loop_
_atom_type_symbol
_atom_type_description
_atom_type_scat_dispersion_real
_atom_type_scat_dispersion_imag
_atom_type_scat_source
C C 0.0033 0.0016 'International Tables Vol C Tables 4.2.6.8 and 6.1.1.4'
H H 0.0000 0.0000 'International Tables Vol C Tables 4.2.6.8 and 6.1.1.4'
N N 0.0061 0.0033 'International Tables Vol C Tables 4.2.6.8 and 6.1.1.4'
O O 0.0106 0.0060 'International Tables Vol C Tables 4.2.6.8 and 6.1.1.4'
Co Co 0.3494 0.9721 'International Tables Vol C Tables 4.2.6.8 and 6.1.1.4'

loop_
_geom_angle_atom_site_label_1
_geom_angle_atom_site_label_2
_geom_angle_atom_site_label_3
_geom_angle
_geom_angle_site_symmetry_1
_geom_angle_site_symmetry_3
_geom_angle_publ_flag
O4 Co1 N1 130.33(12) 1_545 . ?
O4 Co1 O1 111.75(11) 1_545 . ?
N1 Co1 O1 105.25(11) . . ?
O4 Co1 N4 104.81(11) 1_545 4_566 ?
N1 Co1 N4 99.18(12) . 4_566 ?
O1 Co1 N4 101.05(12) . 4_566 ?
N1 C1 N2 112.2(3) . . ?
N1 C1 H16 123.9 . . ?
N2 C1 H16 123.9 . . ?
C3 C2 N1 109.6(4) . . ?
C3 C2 H17 125.2 . . ?
N1 C2 H17 125.2 . . ?
C2 C3 N2 106.5(3) . . ?
C2 C3 H18 126.8 . . ?
N2 C3 H18 126.8 . . ?
N2 C4 C5 112.9(3) . . ?
N2 C4 H19A 109.0 . . ?
C5 C4 H19A 109.0 . . ?
N2 C4 H19B 109.0 . . ?
C5 C4 H19B 109.0 . . ?
H19A C4 H19B 107.8 . . ?
C4 C5 C6 113.9(4) . . ?
C4 C5 H20A 108.8 . . ?
C6 C5 H20A 108.8 . . ?
C4 C5 H20B 108.8 . . ?
C6 C5 H20B 108.8 . . ?
H20A C5 H20B 107.7 . . ?
C7 C6 C5 109.2(3) . . ?
C7 C6 H21A 109.8 . . ?
C5 C6 H21A 109.8 . . ?
C7 C6 H21B 109.8 . . ?
C5 C6 H21B 109.8 . . ?
H21A C6 H21B 108.3 . . ?
N3 C7 C6 112.6(3) . . ?
N3 C7 H22A 109.1 . . ?
C6 C7 H22A 109.1 . . ?
N3 C7 H22B 109.1 . . ?
C6 C7 H22B 109.1 . . ?
H22A C7 H22B 107.8 . . ?
N4 C8 N3 112.1(4) . . ?
N4 C8 H24 124.0 . . ?
N3 C8 H24 124.0 . . ?
C10 C9 N4 110.3(4) . . ?
C10 C9 H25 124.8 . . ?
N4 C9 H25 124.8 . . ?
C9 C10 N3 106.2(4) . . ?
C9 C10 H23 126.9 . . ?
N3 C10 H23 126.9 . . ?
O2 C11 O1 121.1(3) . . ?
O2 C11 C12 120.3(4) . . ?
O1 C11 C12 118.6(3) . . ?
C13 C12 C17 120.4(3) . . ?
C13 C12 C11 119.5(3) . . ?
C17 C12 C11 120.1(3) . . ?
C12 C13 C14 121.5(3) . . ?
C12 C13 H14 119.2 . . ?
C14 C13 H14 119.2 . . ?
N5 C14 C15 123.3(3) . . ?
N5 C14 C13 119.7(3) . . ?
C15 C14 C13 117.0(3) . . ?
C16 C15 C14 121.0(3) . . ?
C16 C15 H10 119.5 . . ?
C14 C15 H10 119.5 . . ?
C15 C16 C17 121.6(4) . . ?
C15 C16 H11 119.2 . . ?
C17 C16 H11 119.2 . . ?
C16 C17 C12 118.3(4) . . ?
C16 C17 H12 120.8 . . ?
C12 C17 H12 120.8 . . ?
N5 C18 C19 115.2(3) . . ?
N5 C18 H8A 108.5 . . ?
C19 C18 H8A 108.5 . . ?
N5 C18 H8B 108.5 . . ?
C19 C18 H8B 108.5 . . ?
H8A C18 H8B 107.5 . . ?
C20 C19 C24 117.4(3) . . ?
C20 C19 C18 122.3(3) . . ?
C24 C19 C18 120.3(4) . . ?
C19 C20 C21 121.9(4) . . ?
C19 C20 H6 119.1 . . ?
C21 C20 H6 119.1 . . ?
C22 C21 C20 120.7(4) . . ?
C22 C21 H7 119.6 . . ?
C20 C21 H7 119.6 . . ?
C21 C22 C23 118.2(3) . . ?
C21 C22 C25 121.7(3) . . ?
C23 C22 C25 120.1(3) . . ?
C22 C23 C24 120.5(3) . . ?
C22 C23 H3 119.7 . . ?
C24 C23 H3 119.7 . . ?
C19 C24 C23 121.1(4) . . ?
C19 C24 H4 119.4 . . ?
C23 C24 H4 119.4 . . ?
O3 C25 O4 121.8(3) . . ?
O3 C25 C22 122.1(3) . . ?
O4 C25 C22 116.0(3) . . ?
C1 N1 C2 104.7(3) . . ?
C1 N1 Co1 125.0(2) . . ?
C2 N1 Co1 129.8(3) . . ?
C1 N2 C3 107.0(3) . . ?
C1 N2 C4 125.5(4) . . ?
C3 N2 C4 127.5(3) . . ?
C8 N3 C10 106.6(3) . . ?
C8 N3 C7 127.1(4) . . ?
C10 N3 C7 126.3(4) . . ?
C8 N4 C9 104.8(3) . . ?
C8 N4 Co1 126.4(3) . 4_665 ?
C9 N4 Co1 127.6(3) . 4_665 ?
C11 O1 Co1 102.5(2) . . ?
C25 O4 Co1 110.4(2) . 1_565 ?
H1A O1W H1B 101.9 . . ?
H2A O2W H2B 109.5 . . ?
C14 N5 C18 123.4(3) . . ?
C14 N5 H5N 121(4) . . ?
C18 N5 H5N 114(4) . . ?

loop_
_geom_bond_atom_site_label_1
_geom_bond_atom_site_label_2
_geom_bond_distance
_geom_bond_site_symmetry_2
_geom_bond_publ_flag
Co1 O4 1.968(2) 1_545 ?
Co1 N1 2.018(3) . ?
Co1 O1 2.021(2) . ?
Co1 N4 2.046(3) 4_566 ?
C1 N1 1.310(4) . ?
C1 N2 1.326(4) . ?
C1 H16 0.9300 . ?
C2 C3 1.345(5) . ?
C2 N1 1.367(5) . ?
C2 H17 0.9300 . ?
C3 N2 1.351(5) . ?
C3 H18 0.9300 . ?
C4 N2 1.461(5) . ?
C4 C5 1.506(6) . ?
C4 H19A 0.9700 . ?
C4 H19B 0.9700 . ?
C5 C6 1.526(6) . ?
C5 H20A 0.9700 . ?
C5 H20B 0.9700 . ?
C6 C7 1.522(6) . ?
C6 H21A 0.9700 . ?
C6 H21B 0.9700 . ?
C7 N3 1.462(5) . ?
C7 H22A 0.9700 . ?
C7 H22B 0.9700 . ?
C8 N4 1.313(5) . ?
C8 N3 1.331(5) . ?
C8 H24 0.9300 . ?
C9 C10 1.344(6) . ?
C9 N4 1.352(5) . ?
C9 H25 0.9300 . ?
C10 N3 1.358(5) . ?
C10 H23 0.9300 . ?
C11 O2 1.250(4) . ?
C11 O1 1.283(4) . ?
C11 C12 1.496(5) . ?
C12 C13 1.377(5) . ?
C12 C17 1.395(5) . ?
C13 C14 1.406(5) . ?
C13 H14 0.9300 . ?
C14 N5 1.368(5) . ?
C14 C15 1.398(5) . ?
C15 C16 1.377(5) . ?
C15 H10 0.9300 . ?
C16 C17 1.379(5) . ?
C16 H11 0.9300 . ?
C17 H12 0.9300 . ?
C18 N5 1.439(5) . ?
C18 C19 1.521(5) . ?
C18 H8A 0.9700 . ?
C18 H8B 0.9700 . ?
C19 C20 1.358(5) . ?
C19 C24 1.384(5) . ?
C20 C21 1.382(5) . ?
C20 H6 0.9300 . ?
C21 C22 1.370(5) . ?
C21 H7 0.9300 . ?
C22 C23 1.374(5) . ?
C22 C25 1.500(5) . ?
C23 C24 1.387(5) . ?
C23 H3 0.9300 . ?
C24 H4 0.9300 . ?
C25 O3 1.228(4) . ?
C25 O4 1.287(4) . ?
N4 Co1 2.046(3) 4_665 ?
O4 Co1 1.968(2) 1_565 ?
O1W H1A 0.8988 . ?
O1W H1B 0.9193 . ?
O2W H2A 0.9601 . ?
O2W H2B 0.9602 . ?
N5 H5N 0.76(4) . ?

loop_
_geom_hbond_atom_site_label_D
_geom_hbond_atom_site_label_H
_geom_hbond_atom_site_label_A
_geom_hbond_distance_DH
_geom_hbond_distance_HA
_geom_hbond_distance_DA
_geom_hbond_angle_DHA
_geom_hbond_site_symmetry_A
O1W H1B O3 0.92 2.06 2.922(5) 155.7 .
O2W H2B O1W 0.96 2.03 2.895(13) 148.9 .
N5 H5N O2 0.76(4) 2.26(4) 3.014(4) 173(5) 3_666

loop_
_geom_torsion_atom_site_label_1
_geom_torsion_atom_site_label_2
_geom_torsion_atom_site_label_3
_geom_torsion_atom_site_label_4
_geom_torsion
_geom_torsion_site_symmetry_1
_geom_torsion_site_symmetry_2
_geom_torsion_site_symmetry_3
_geom_torsion_site_symmetry_4
_geom_torsion_publ_flag
N1 C2 C3 N2 -0.2(5) . . . . ?
N2 C4 C5 C6 60.0(5) . . . . ?
C4 C5 C6 C7 170.9(4) . . . . ?
C5 C6 C7 N3 178.8(4) . . . . ?
N4 C9 C10 N3 0.3(6) . . . . ?
O2 C11 C12 C13 -22.8(5) . . . . ?
O1 C11 C12 C13 157.3(3) . . . . ?
O2 C11 C12 C17 156.8(3) . . . . ?
O1 C11 C12 C17 -23.1(5) . . . . ?
C17 C12 C13 C14 0.6(5) . . . . ?
C11 C12 C13 C14 -179.8(3) . . . . ?
C12 C13 C14 N5 177.9(3) . . . . ?
C12 C13 C14 C15 -3.4(5) . . . . ?
N5 C14 C15 C16 -178.9(4) . . . . ?
C13 C14 C15 C16 2.4(5) . . . . ?
C14 C15 C16 C17 1.3(6) . . . . ?
C15 C16 C17 C12 -4.1(6) . . . . ?
C13 C12 C17 C16 3.1(5) . . . . ?
C11 C12 C17 C16 -176.5(3) . . . . ?
N5 C18 C19 C20 40.3(6) . . . . ?
N5 C18 C19 C24 -143.1(4) . . . . ?
C24 C19 C20 C21 -3.4(6) . . . . ?
C18 C19 C20 C21 173.3(4) . . . . ?
C19 C20 C21 C22 0.4(7) . . . . ?
C20 C21 C22 C23 2.9(6) . . . . ?
C20 C21 C22 C25 -175.2(4) . . . . ?
C21 C22 C23 C24 -3.0(6) . . . . ?
C25 C22 C23 C24 175.1(3) . . . . ?
C20 C19 C24 C23 3.2(6) . . . . ?
C18 C19 C24 C23 -173.6(4) . . . . ?
C22 C23 C24 C19 0.0(6) . . . . ?
C21 C22 C25 O3 -7.4(5) . . . . ?
C23 C22 C25 O3 174.5(3) . . . . ?
C21 C22 C25 O4 171.5(3) . . . . ?
C23 C22 C25 O4 -6.5(5) . . . . ?
N2 C1 N1 C2 0.7(4) . . . . ?
N2 C1 N1 Co1 -172.2(2) . . . . ?
C3 C2 N1 C1 -0.3(5) . . . . ?
C3 C2 N1 Co1 172.1(3) . . . . ?
O4 Co1 N1 C1 -76.3(3) 1_545 . . . ?
O1 Co1 N1 C1 146.3(3) . . . . ?
N4 Co1 N1 C1 42.1(3) 4_566 . . . ?
O4 Co1 N1 C2 112.6(3) 1_545 . . . ?
O1 Co1 N1 C2 -24.7(3) . . . . ?
N4 Co1 N1 C2 -128.9(3) 4_566 . . . ?
N1 C1 N2 C3 -0.9(5) . . . . ?
N1 C1 N2 C4 -177.8(3) . . . . ?
C2 C3 N2 C1 0.6(5) . . . . ?
C2 C3 N2 C4 177.4(4) . . . . ?
C5 C4 N2 C1 80.2(5) . . . . ?
C5 C4 N2 C3 -96.1(5) . . . . ?
N4 C8 N3 C10 -0.8(5) . . . . ?
N4 C8 N3 C7 -178.0(3) . . . . ?
C9 C10 N3 C8 0.2(5) . . . . ?
C9 C10 N3 C7 177.5(4) . . . . ?
C6 C7 N3 C8 -117.5(5) . . . . ?
C6 C7 N3 C10 65.8(6) . . . . ?
N3 C8 N4 C9 1.0(4) . . . . ?
N3 C8 N4 Co1 169.5(2) . . . 4_665 ?
C10 C9 N4 C8 -0.8(5) . . . . ?
C10 C9 N4 Co1 -169.1(3) . . . 4_665 ?
O2 C11 O1 Co1 3.3(4) . . . . ?
C12 C11 O1 Co1 -176.8(2) . . . . ?
O4 Co1 O1 C11 -74.6(2) 1_545 . . . ?
N1 Co1 O1 C11 71.6(2) . . . . ?
N4 Co1 O1 C11 174.4(2) 4_566 . . . ?
O3 C25 O4 Co1 -1.9(4) . . . 1_565 ?
C22 C25 O4 Co1 179.2(2) . . . 1_565 ?
C15 C14 N5 C18 10.0(6) . . . . ?
C13 C14 N5 C18 -171.4(4) . . . . ?
C19 C18 N5 C14 75.0(5) . . . . ?
